data_7204576
loop_
_publ_author_name
'Kluge, S.'
'Dohnke, I.'
'Budde, F.'
'Hulliger, J.'

_publ_section_title
;
 Polarity formation in solid solutions:
 (4,4'-dinitrostilbene)1&#x2009;--&#x2009;x(4-chloro-4'-nitrostilbene)x,
 1 &gt; x &gt; 0
;
_journal_issue 14
_journal_name_full CrystEngComm
_journal_page_first 67
_journal_paper_doi 10.1039/b211829g
_journal_volume 5
_journal_year 2003
_chemical_formula_sum 'C14 H10 Cl N O2'
_chemical_formula_weight 259.68
_chemical_name_systematic
; 
? 
;
_space_group_IT_number 14
_symmetry_cell_setting monoclinic
_symmetry_space_group_name_Hall '-P 2ybc'
_symmetry_space_group_name_H-M 'P 1 21/c 1'
_atom_sites_solution_hydrogens geom
_atom_sites_solution_primary direct
_atom_sites_solution_secondary difmap
_audit_creation_method SHELXL-97
_cell_angle_alpha 90.00
_cell_angle_beta 93.91(3)
_cell_angle_gamma 90.00
_cell_formula_units_Z 2
_cell_length_a 3.8364(10)
_cell_length_b 12.916(2)
_cell_length_c 12.221(3)
_cell_measurement_reflns_used 1985
_cell_measurement_temperature 153(2)
_cell_measurement_theta_max 25.98
_cell_measurement_theta_min 2.30
_cell_volume 604.2(2)
_computing_cell_refinement 'CELL (Stoe IPDS Software, 2000)'
_computing_data_collection 'EXPOSE (Stoe IPDS Software, 2000)'
_computing_data_reduction 'INTEGRATE (Stoe IPDS Software, 2000)'
_computing_molecular_graphics 'PLATON99 (Spek, 1990)'
_computing_publication_material 'SHELXL-97 (Sheldrick, 1997)'
_computing_structure_refinement 'SHELXL-97 (Sheldrick, 1997)'
_computing_structure_solution 'SHELXS-97 (Sheldrick, 1990)'
_diffrn_ambient_temperature 153(2)
_diffrn_detector_area_resol_mean 0.81\%A
_diffrn_measured_fraction_theta_full 0.991
_diffrn_measured_fraction_theta_max 0.991
_diffrn_measurement_device_type 'STOE IPDS'
_diffrn_measurement_method 'phi oscillation'
_diffrn_radiation_monochromator graphite
_diffrn_radiation_source 'fine-focus sealed tube'
_diffrn_radiation_type MoK\a
_diffrn_radiation_wavelength 0.71073
_diffrn_reflns_av_R_equivalents 0.1500
_diffrn_reflns_av_sigmaI/netI 0.1030
_diffrn_reflns_limit_h_max 4
_diffrn_reflns_limit_h_min -4
_diffrn_reflns_limit_k_max 15
_diffrn_reflns_limit_k_min -14
_diffrn_reflns_limit_l_max 14
_diffrn_reflns_limit_l_min -15
_diffrn_reflns_number 4586
_diffrn_reflns_theta_full 25.98
_diffrn_reflns_theta_max 25.98
_diffrn_reflns_theta_min 2.30
_diffrn_standards_decay_% 0
_diffrn_standards_interval_time 0
_diffrn_standards_number 0
_exptl_absorpt_coefficient_mu 0.308
_exptl_absorpt_correction_type none
_exptl_crystal_colour yellow
_exptl_crystal_density_diffrn 1.427
_exptl_crystal_density_meas ?
_exptl_crystal_density_method 'not measured'
_exptl_crystal_description plate
_exptl_crystal_F_000 268
_exptl_crystal_size_max 0.40
_exptl_crystal_size_mid 0.30
_exptl_crystal_size_min 0.15
_refine_diff_density_max 0.269
_refine_diff_density_min -0.480
_refine_diff_density_rms 0.105
_refine_ls_extinction_coef 0.039(16)
_refine_ls_extinction_expression Fc^*^=kFc[1+0.001xFc^2^\l^3^/sin(2\q)]^-1/4^
_refine_ls_extinction_method SHELXL
_refine_ls_goodness_of_fit_ref 0.865
_refine_ls_hydrogen_treatment mixed
_refine_ls_matrix_type full
_refine_ls_number_parameters 102
_refine_ls_number_reflns 1175
_refine_ls_number_restraints 0
_refine_ls_restrained_S_all 0.865
_refine_ls_R_factor_all 0.1116
_refine_ls_R_factor_gt 0.0727
_refine_ls_shift/su_max 0.000
_refine_ls_shift/su_mean 0.000
_refine_ls_structure_factor_coef Fsqd
_refine_ls_weighting_details 'calc w=1/[\s^2^(Fo^2^)+(0.0983P)^2^+0.0000P] where P=(Fo^2^+2Fc^2^)/3'
_refine_ls_weighting_scheme calc
_refine_ls_wR_factor_gt 0.1628
_refine_ls_wR_factor_ref 0.1783
_reflns_number_gt 644
_reflns_number_total 1175
_reflns_threshold_expression >2sigma(I)
_cod_data_source_file b211829g.txt
_cod_data_source_block sk-01
_cod_depositor_comments
;
The following automatic conversions were performed:

'_exptl_crystal_density_meas' value 'none' was changed to '?' - the
value is perceived as not measured.

Automatic conversion script
Id: cif_fix_values 3008 2015-01-20 13:52:24Z robertas 
;
_cod_original_sg_symbol_H-M 'P 21/c'
_cod_database_code 7204576

loop_
_symmetry_equiv_pos_as_xyz
'x, y, z'
'-x, y+1/2, -z+1/2'
'-x, -y, -z'
'x, -y-1/2, z-1/2'

loop_
_atom_site_label
_atom_site_type_symbol
_atom_site_fract_x
_atom_site_fract_y
_atom_site_fract_z
_atom_site_U_iso_or_equiv
_atom_site_adp_type
_atom_site_occupancy
_atom_site_symmetry_multiplicity
_atom_site_calc_flag
_atom_site_refinement_flags
_atom_site_disorder_assembly
_atom_site_disorder_group
Cl1 Cl 0.3689(9) 0.5364(2) 0.8225(4) 0.0589(13) Uani 0.516(8) 1 d P A 1
N1 N 0.367(2) 0.5831(7) 0.8270(9) 0.043(2) Uani 0.484(8) 1 d P A 2
O1 O 0.3226(15) 0.4994(6) 0.8777(7) 0.0644(18) Uani 0.484(8) 1 d P A 2
O2 O 0.4975(12) 0.5868(3) 0.7391(4) 0.059(2) Uani 0.484(8) 1 d P A 2
C1 C 0.2583(6) 0.6680(3) 0.8767(2) 0.0432(8) Uani 1 1 d . . .
C2 C 0.3120(6) 0.7593(3) 0.8203(2) 0.0464(8) Uani 1 1 d . A .
H2A H 0.4126 0.7577 0.7514 0.056 Uiso 1 1 calc R . .
C3 C 0.2187(6) 0.8516(2) 0.8649(2) 0.0436(8) Uani 1 1 d . . .
H3A H 0.2523 0.9141 0.8259 0.052 Uiso 1 1 calc R A .
C4 C 0.0738(6) 0.8554(2) 0.9675(2) 0.0376(7) Uani 1 1 d . A .
C5 C 0.0244(6) 0.7618(2) 1.0221(2) 0.0388(7) Uani 1 1 d . . .
H5A H -0.0746 0.7628 1.0913 0.047 Uiso 1 1 calc R A .
C6 C 0.1165(6) 0.6679(2) 0.9778(2) 0.0423(7) Uani 1 1 d . A .
H6A H 0.0830 0.6049 1.0158 0.051 Uiso 1 1 calc R . .
C7 C -0.0269(6) 0.9524(2) 1.0186(2) 0.0395(7) Uani 1 1 d . . .
H7 H -0.1419 0.9469 1.0847 0.047 Uiso 1 1 calc R A .

loop_
_atom_site_aniso_label
_atom_site_aniso_U_11
_atom_site_aniso_U_22
_atom_site_aniso_U_33
_atom_site_aniso_U_23
_atom_site_aniso_U_13
_atom_site_aniso_U_12
Cl1 0.0508(11) 0.052(3) 0.074(2) -0.020(2) 0.0049(11) 0.0126(16)
N1 0.035(3) 0.043(6) 0.052(5) 0.002(5) 0.007(3) 0.000(4)
O1 0.081(4) 0.044(4) 0.070(4) 0.012(3) 0.023(3) 0.011(3)
O2 0.077(3) 0.049(3) 0.054(3) -0.008(2) 0.029(2) 0.010(2)
C1 0.0247(12) 0.060(2) 0.0450(17) -0.0088(15) 0.0029(11) 0.0037(12)
C2 0.0285(12) 0.073(2) 0.0381(17) -0.0010(14) 0.0075(11) -0.0009(13)
C3 0.0288(12) 0.058(2) 0.0441(17) 0.0054(14) 0.0070(11) -0.0038(11)
C4 0.0202(11) 0.0516(18) 0.0413(16) 0.0042(12) 0.0044(10) -0.0029(10)
C5 0.0273(11) 0.0508(18) 0.0390(15) 0.0023(13) 0.0082(11) 0.0000(11)
C6 0.0295(12) 0.0522(18) 0.0457(16) 0.0022(14) 0.0057(11) 0.0007(12)
C7 0.0259(11) 0.0507(18) 0.0426(15) 0.0026(13) 0.0066(10) -0.0040(11)

loop_
_atom_type_symbol
_atom_type_description
_atom_type_scat_dispersion_real
_atom_type_scat_dispersion_imag
_atom_type_scat_source
C C 0.0033 0.0016 'International Tables Vol C Tables 4.2.6.8 and 6.1.1.4'
H H 0.0000 0.0000 'International Tables Vol C Tables 4.2.6.8 and 6.1.1.4'
Cl Cl 0.1484 0.1585 'International Tables Vol C Tables 4.2.6.8 and 6.1.1.4'
N N 0.0061 0.0033 'International Tables Vol C Tables 4.2.6.8 and 6.1.1.4'
O O 0.0106 0.0060 'International Tables Vol C Tables 4.2.6.8 and 6.1.1.4'

loop_
_geom_angle_atom_site_label_1
_geom_angle_atom_site_label_2
_geom_angle_atom_site_label_3
_geom_angle
_geom_angle_site_symmetry_1
_geom_angle_site_symmetry_3
_geom_angle_publ_flag
O2 N1 O1 123.0(8) . . ?
O2 N1 C1 121.9(9) . . ?
O1 N1 C1 115.0(8) . . ?
N1 C1 C6 124.0(6) . . ?
N1 C1 C2 114.3(5) . . ?
C6 C1 C2 121.7(3) . . ?
N1 C1 Cl1 9.3(6) . . ?
C6 C1 Cl1 115.1(3) . . ?
C2 C1 Cl1 123.2(3) . . ?
C3 C2 C1 119.4(3) . . ?
C3 C2 H2A 120.3 . . ?
C1 C2 H2A 120.3 . . ?
C2 C3 C4 121.0(3) . . ?
C2 C3 H3A 119.5 . . ?
C4 C3 H3A 119.5 . . ?
C5 C4 C3 118.0(3) . . ?
C5 C4 C7 119.2(2) . . ?
C3 C4 C7 122.8(3) . . ?
C6 C5 C4 121.6(2) . . ?
C6 C5 H5A 119.2 . . ?
C4 C5 H5A 119.2 . . ?
C1 C6 C5 118.3(3) . . ?
C1 C6 H6A 120.8 . . ?
C5 C6 H6A 120.8 . . ?
C7 C7 C4 126.4(3) 3_577 . ?
C7 C7 H7 116.8 3_577 . ?
C4 C7 H7 116.8 . . ?

loop_
_geom_bond_atom_site_label_1
_geom_bond_atom_site_label_2
_geom_bond_distance
_geom_bond_site_symmetry_2
_geom_bond_publ_flag
Cl1 C1 1.883(4) . ?
N1 O2 1.217(12) . ?
N1 O1 1.263(15) . ?
N1 C1 1.334(10) . ?
C1 C6 1.384(4) . ?
C1 C2 1.388(4) . ?
C2 C3 1.369(4) . ?
C2 H2A 0.9500 . ?
C3 C4 1.407(4) . ?
C3 H3A 0.9500 . ?
C4 C5 1.400(4) . ?
C4 C7 1.463(4) . ?
C5 C6 1.385(4) . ?
C5 H5A 0.9500 . ?
C6 H6A 0.9500 . ?
C7 C7 1.332(5) 3_577 ?
C7 H7 0.9500 . ?

loop_
_geom_torsion_atom_site_label_1
_geom_torsion_atom_site_label_2
_geom_torsion_atom_site_label_3
_geom_torsion_atom_site_label_4
_geom_torsion
_geom_torsion_site_symmetry_1
_geom_torsion_site_symmetry_2
_geom_torsion_site_symmetry_3
_geom_torsion_site_symmetry_4
_geom_torsion_publ_flag
O2 N1 C1 C6 -178.3(6) . . . . ?
O1 N1 C1 C6 2.0(11) . . . . ?
O2 N1 C1 C2 -0.9(11) . . . . ?
O1 N1 C1 C2 179.4(7) . . . . ?
O2 N1 C1 Cl1 165(4) . . . . ?
O1 N1 C1 Cl1 -15(3) . . . . ?
N1 C1 C2 C3 -178.4(5) . . . . ?
C6 C1 C2 C3 -0.8(4) . . . . ?
Cl1 C1 C2 C3 178.9(2) . . . . ?
C1 C2 C3 C4 0.9(4) . . . . ?
C2 C3 C4 C5 -0.7(4) . . . . ?
C2 C3 C4 C7 179.5(2) . . . . ?
C3 C4 C5 C6 0.4(4) . . . . ?
C7 C4 C5 C6 -179.7(2) . . . . ?
N1 C1 C6 C5 177.9(5) . . . . ?
C2 C1 C6 C5 0.6(4) . . . . ?
Cl1 C1 C6 C5 -179.2(2) . . . . ?
C4 C5 C6 C1 -0.4(4) . . . . ?
C5 C4 C7 C7 174.6(3) . . . 3_577 ?
C3 C4 C7 C7 -5.5(5) . . . 3_577 ?
